data_2241138
loop_
_publ_author_name
'Wan, Anqi'
'Penthala, Narsimha Reddy'
'Fifer, E. Kim'
'Parkin, Sean'
'Crooks, Peter A.'

_publ_section_title
;
 Comparison crystal structure conformations of two structurally related
 biphenyl analogues:
 4,4'-bis[3-(pyrrolidin-1-yl)prop-1-yn-1-yl]-1,1'-biphenyl and
 4,4'-bis{3-[(<i>S</i>)-2-methylpyrrolidin-1-yl]prop-1-yn-1-yl}-1,1'-biphenyl
;
_journal_coeditor_code HG5457
_journal_issue 10
_journal_name_full 'Acta Crystallographica Section E'
_journal_page_first 1147
_journal_page_last 1150
_journal_paper_doi 10.1107/S2056989015016163
_journal_volume 71
_journal_year 2015
_chemical_formula_iupac 'C26 H28 N2'
_chemical_formula_moiety 'C26 H28 N2'
_chemical_formula_sum 'C26 H28 N2'
_chemical_formula_weight 368.50
_chemical_name_systematic
;
4,4'-Bis[3-(pyrrolidin-1-yl)prop-1-yn-1-yl]-1,1'-biphenyl
;
_space_group_crystal_system triclinic
_space_group_IT_number 2
_space_group_name_Hall '-P 1'
_space_group_name_H-M_alt 'P -1'
_symmetry_space_group_name_Hall '-P 1'
_symmetry_space_group_name_H-M 'P -1'
_atom_sites_solution_hydrogens difmap
_atom_sites_solution_primary direct
_atom_sites_solution_secondary difmap
_audit_creation_method SHELXL-2014/6
_cell_angle_alpha 86.3170(10)
_cell_angle_beta 81.2020(10)
_cell_angle_gamma 76.6710(10)
_cell_formula_units_Z 2
_cell_length_a 6.21000(10)
_cell_length_b 10.3089(2)
_cell_length_c 16.3082(3)
_cell_measurement_reflns_used 9977
_cell_measurement_temperature 90.0(2)
_cell_measurement_theta_max 68.18
_cell_measurement_theta_min 2.74
_cell_volume 1003.49(3)
_computing_cell_refinement
;
<i>SAINT</i> (Bruker, 2006)
;
_computing_data_collection
;
<i>APEX2</i> (Bruker, 2006)
;
_computing_data_reduction
;
<i>SAINT</i> (Bruker, 2006)
;
_computing_molecular_graphics
;
<i>XP</i> in <i>SHELXTL</i> (Sheldrick, 2008)
;
_computing_publication_material
;
<i>SHELX</i> (Sheldrick, 2008) and <i>CIFFIX</i> (Parkin, 2013)
;
_computing_structure_refinement
;
<i>SHELXL2014/6</i> (Sheldrick, 2015)
;
_computing_structure_solution
;
<i>SHELXS97</i> (Sheldrick, 2008)
;
_diffrn_ambient_temperature 90.0(2)
_diffrn_detector_area_resol_mean 5.6
_diffrn_measured_fraction_theta_full 0.979
_diffrn_measured_fraction_theta_max 0.976
_diffrn_measurement_device_type 'Bruker X8 Proteum'
_diffrn_measurement_method '\f and \w scans'
_diffrn_radiation_type CuK\a
_diffrn_radiation_wavelength 1.54178
_diffrn_reflns_av_R_equivalents 0.0441
_diffrn_reflns_limit_h_max 7
_diffrn_reflns_limit_h_min -7
_diffrn_reflns_limit_k_max 6
_diffrn_reflns_limit_k_min -12
_diffrn_reflns_limit_l_max 17
_diffrn_reflns_limit_l_min -19
_diffrn_reflns_number 13692
_diffrn_reflns_theta_full 67.679
_diffrn_reflns_theta_max 68.202
_diffrn_reflns_theta_min 2.743
_exptl_absorpt_coefficient_mu 0.538
_exptl_absorpt_correction_T_max 0.929
_exptl_absorpt_correction_T_min 0.811
_exptl_absorpt_correction_type multi-scan
_exptl_absorpt_process_details
;
(<i>SADABS</i>; Krause <i>et al.</i>,  2015)
;
_exptl_crystal_colour colourless
_exptl_crystal_density_diffrn 1.220
_exptl_crystal_description shard
_exptl_crystal_F_000 396
_exptl_crystal_size_max 0.230
_exptl_crystal_size_mid 0.190
_exptl_crystal_size_min 0.100
_refine_diff_density_max 0.222
_refine_diff_density_min -0.199
_refine_ls_extinction_coef 0.0061(11)
_refine_ls_extinction_expression Fc^*^=kFc[1+0.001xFc^2^\l^3^/sin(2\q)]^-1/4^
_refine_ls_extinction_method
;
<i>SHELXL2014/6</i> (Sheldrick, 2015)
;
_refine_ls_goodness_of_fit_ref 1.031
_refine_ls_hydrogen_treatment constr
_refine_ls_matrix_type full
_refine_ls_number_parameters 254
_refine_ls_number_reflns 3586
_refine_ls_number_restraints 0
_refine_ls_restrained_S_all 1.031
_refine_ls_R_factor_all 0.0398
_refine_ls_R_factor_gt 0.0387
_refine_ls_shift/su_max 0.000
_refine_ls_shift/su_mean 0.000
_refine_ls_structure_factor_coef Fsqd
_refine_ls_weighting_details 'w=1/[\s^2^(Fo^2^)+(0.0577P)^2^+0.3125P] where P=(Fo^2^+2Fc^2^)/3'
_refine_ls_weighting_scheme calc
_refine_ls_wR_factor_gt 0.1053
_refine_ls_wR_factor_ref 0.1066
_reflns_number_gt 3451
_reflns_number_total 3586
_reflns_threshold_expression 'I > 2\s(I)'
_cod_data_source_file hg5457sup1.cif
_cod_data_source_block I
_cod_database_code 2241138
_shelx_space_group_comment
;
The symmetry employed for this shelxl refinement is uniquely defined
by the following loop, which should always be used as a source of
symmetry information in preference to the above space-group names.
They are only intended as comments.
;
_shelx_estimated_absorpt_t_min 0.886
_shelx_estimated_absorpt_t_max 0.948
_shelxl_version_number 2014/6

loop_
_space_group_symop_operation_xyz
'x, y, z'
'-x, -y, -z'

loop_
_atom_site_type_symbol
_atom_site_label
_atom_site_fract_x
_atom_site_fract_y
_atom_site_fract_z
_atom_site_U_iso_or_equiv
_atom_site_adp_type
_atom_site_calc_flag
_atom_site_occupancy
N N1A 0.90671(15) 0.09727(9) 0.80861(5) 0.0163(2) Uani d 1
C C1A 1.11598(18) 0.01531(11) 0.83141(7) 0.0210(3) Uani d 1
H H1A1 1.2346 0.0010 0.7828 0.025 Uiso calc 1
H H1A2 1.0951 -0.0723 0.8555 0.025 Uiso calc 1
C C2A 1.1724(2) 0.09853(12) 0.89584(7) 0.0238(3) Uani d 1
H H2A1 1.2687 0.1582 0.8692 0.029 Uiso calc 1
H H2A2 1.2500 0.0406 0.9381 0.029 Uiso calc 1
C C3A 0.9430(2) 0.17995(12) 0.93527(7) 0.0226(3) Uani d 1
H H3A1 0.9140 0.1575 0.9953 0.027 Uiso calc 1
H H3A2 0.9359 0.2769 0.9280 0.027 Uiso calc 1
C C4A 0.77498(18) 0.13928(11) 0.88842(7) 0.0187(2) Uani d 1
H H4A1 0.7159 0.0651 0.9180 0.022 Uiso calc 1
H H4A2 0.6486 0.2155 0.8810 0.022 Uiso calc 1
C C5A 0.79816(19) 0.02600(11) 0.75852(7) 0.0190(2) Uani d 1
H H5A1 0.7276 -0.0379 0.7948 0.023 Uiso calc 1
H H5A2 0.9128 -0.0257 0.7167 0.023 Uiso calc 1
C C6A 0.62761(18) 0.11598(10) 0.71603(7) 0.0175(2) Uani d 1
C C7A 0.49421(18) 0.18772(10) 0.67760(6) 0.0168(2) Uani d 1
C C8A 0.34803(18) 0.27515(10) 0.62731(7) 0.0160(2) Uani d 1
C C9A 0.43797(18) 0.32491(10) 0.55121(7) 0.0160(2) Uani d 1
H H9A 0.5942 0.2993 0.5331 0.019 Uiso calc 1
C C10A 0.30252(18) 0.41090(10) 0.50192(6) 0.0156(2) Uani d 1
H H10A 0.3677 0.4427 0.4503 0.019 Uiso calc 1
C C11A 0.07141(17) 0.45231(9) 0.52628(6) 0.0145(2) Uani d 1
C C12A -0.01727(18) 0.39888(10) 0.60194(7) 0.0177(2) Uani d 1
H H12A -0.1738 0.4232 0.6197 0.021 Uiso calc 1
C C13A 0.11676(19) 0.31184(11) 0.65140(7) 0.0182(2) Uani d 1
H H13A 0.0513 0.2769 0.7020 0.022 Uiso calc 1
N N1B 0.65099(16) 0.52088(9) 0.86778(6) 0.0188(2) Uani d 1
C C1B 0.84890(19) 0.56666(12) 0.82796(7) 0.0235(3) Uani d 1
H H1B1 0.8123 0.6326 0.7824 0.028 Uiso calc 1
H H1B2 0.9688 0.4911 0.8056 0.028 Uiso calc 1
C C2B 0.9172(2) 0.63028(13) 0.89876(8) 0.0271(3) Uani d 1
H H2B1 0.9916 0.7035 0.8777 0.033 Uiso calc 1
H H2B2 1.0199 0.5635 0.9293 0.033 Uiso calc 1
C C3B 0.6947(2) 0.68421(12) 0.95488(7) 0.0253(3) Uani d 1
H H3B1 0.7020 0.6498 1.0127 0.030 Uiso calc 1
H H3B2 0.6594 0.7829 0.9546 0.030 Uiso calc 1
C C4B 0.51897(19) 0.63353(11) 0.91723(7) 0.0205(3) Uani d 1
H H4B1 0.4102 0.6041 0.9612 0.025 Uiso calc 1
H H4B2 0.4373 0.7036 0.8818 0.025 Uiso calc 1
C C5B 0.52980(19) 0.47407(11) 0.80985(7) 0.0204(3) Uani d 1
H H5B1 0.4064 0.4386 0.8422 0.024 Uiso calc 1
H H5B2 0.6326 0.3993 0.7790 0.024 Uiso calc 1
C C6B 0.43522(19) 0.57591(11) 0.74928(7) 0.0199(3) Uani d 1
C C7B 0.35385(19) 0.66217(11) 0.70308(7) 0.0190(3) Uani d 1
C C8B 0.25131(18) 0.76103(10) 0.64637(6) 0.0170(2) Uani d 1
C C9B 0.06171(19) 0.74642(11) 0.61458(7) 0.0180(2) Uani d 1
H H9B -0.0018 0.6720 0.6322 0.022 Uiso calc 1
C C10B -0.03435(18) 0.83874(10) 0.55795(7) 0.0173(2) Uani d 1
H H10B -0.1620 0.8259 0.5369 0.021 Uiso calc 1
C C11B 0.05162(17) 0.95096(10) 0.53077(6) 0.0155(2) Uani d 1
C C12B 0.23930(18) 0.96591(10) 0.56433(7) 0.0175(2) Uani d 1
H H12B 0.3002 1.0417 0.5481 0.021 Uiso calc 1
C C13B 0.33793(18) 0.87324(11) 0.62041(7) 0.0180(2) Uani d 1
H H13B 0.4658 0.8858 0.6415 0.022 Uiso calc 1

loop_
_atom_site_aniso_label
_atom_site_aniso_U_11
_atom_site_aniso_U_22
_atom_site_aniso_U_33
_atom_site_aniso_U_12
_atom_site_aniso_U_13
_atom_site_aniso_U_23
N1A 0.0170(5) 0.0163(4) 0.0157(5) -0.0032(4) -0.0031(4) -0.0010(3)
C1A 0.0179(5) 0.0229(6) 0.0211(6) -0.0011(4) -0.0042(4) -0.0021(4)
C2A 0.0220(6) 0.0290(6) 0.0221(6) -0.0076(5) -0.0056(5) -0.0016(5)
C3A 0.0264(6) 0.0233(6) 0.0192(6) -0.0064(5) -0.0039(5) -0.0032(4)
C4A 0.0191(5) 0.0188(5) 0.0173(5) -0.0037(4) -0.0004(4) -0.0007(4)
C5A 0.0225(6) 0.0151(5) 0.0200(5) -0.0034(4) -0.0059(4) -0.0013(4)
C6A 0.0200(5) 0.0162(5) 0.0174(5) -0.0064(4) -0.0019(4) -0.0028(4)
C7A 0.0207(5) 0.0143(5) 0.0169(5) -0.0067(4) -0.0021(4) -0.0028(4)
C8A 0.0209(6) 0.0111(5) 0.0175(5) -0.0051(4) -0.0047(4) -0.0032(4)
C9A 0.0162(5) 0.0133(5) 0.0198(5) -0.0053(4) -0.0021(4) -0.0034(4)
C10A 0.0190(5) 0.0124(5) 0.0163(5) -0.0062(4) -0.0012(4) -0.0013(4)
C11A 0.0186(5) 0.0099(5) 0.0165(5) -0.0055(4) -0.0025(4) -0.0037(4)
C12A 0.0170(5) 0.0168(5) 0.0186(5) -0.0035(4) 0.0002(4) -0.0017(4)
C13A 0.0216(6) 0.0167(5) 0.0162(5) -0.0055(4) -0.0008(4) -0.0002(4)
N1B 0.0192(5) 0.0182(5) 0.0180(5) -0.0030(4) -0.0013(4) -0.0010(4)
C1B 0.0199(6) 0.0284(6) 0.0214(6) -0.0060(5) 0.0013(4) -0.0028(5)
C2B 0.0230(6) 0.0339(7) 0.0262(6) -0.0102(5) -0.0022(5) -0.0038(5)
C3B 0.0263(6) 0.0267(6) 0.0233(6) -0.0063(5) -0.0026(5) -0.0054(5)
C4B 0.0201(6) 0.0212(6) 0.0190(5) -0.0029(4) -0.0006(4) -0.0028(4)
C5B 0.0242(6) 0.0171(5) 0.0204(6) -0.0059(4) -0.0027(4) -0.0002(4)
C6B 0.0224(6) 0.0192(6) 0.0190(6) -0.0073(4) -0.0013(4) -0.0030(4)
C7B 0.0214(6) 0.0180(5) 0.0181(5) -0.0062(4) -0.0001(4) -0.0041(4)
C8B 0.0201(5) 0.0153(5) 0.0146(5) -0.0026(4) 0.0008(4) -0.0046(4)
C9B 0.0230(6) 0.0141(5) 0.0181(5) -0.0075(4) 0.0004(4) -0.0037(4)
C10B 0.0186(5) 0.0157(5) 0.0190(5) -0.0061(4) -0.0014(4) -0.0047(4)
C11B 0.0171(5) 0.0131(5) 0.0159(5) -0.0037(4) 0.0016(4) -0.0054(4)
C12B 0.0184(5) 0.0144(5) 0.0204(5) -0.0067(4) 0.0003(4) -0.0032(4)
C13B 0.0173(5) 0.0179(5) 0.0191(5) -0.0044(4) -0.0012(4) -0.0047(4)

loop_
_atom_type_symbol
_atom_type_description
_atom_type_scat_dispersion_real
_atom_type_scat_dispersion_imag
_atom_type_scat_source
C C 0.0181 0.0091 'International Tables Vol C Tables 4.2.6.8 and 6.1.1.4'
H H 0.0000 0.0000 'International Tables Vol C Tables 4.2.6.8 and 6.1.1.4'
N N 0.0311 0.0180 'International Tables Vol C Tables 4.2.6.8 and 6.1.1.4'

loop_
_geom_angle_atom_site_label_1
_geom_angle_atom_site_label_2
_geom_angle_atom_site_label_3
_geom_angle_site_symmetry_3
_geom_angle
C4A N1A C5A . 114.19(9)
C4A N1A C1A . 103.63(8)
C5A N1A C1A . 112.60(8)
N1A C1A C2A . 102.99(9)
N1A C1A H1A1 . 111.2
C2A C1A H1A1 . 111.2
N1A C1A H1A2 . 111.2
C2A C1A H1A2 . 111.2
H1A1 C1A H1A2 . 109.1
C1A C2A C3A . 104.25(9)
C1A C2A H2A1 . 110.9
C3A C2A H2A1 . 110.9
C1A C2A H2A2 . 110.9
C3A C2A H2A2 . 110.9
H2A1 C2A H2A2 . 108.9
C4A C3A C2A . 104.34(9)
C4A C3A H3A1 . 110.9
C2A C3A H3A1 . 110.9
C4A C3A H3A2 . 110.9
C2A C3A H3A2 . 110.9
H3A1 C3A H3A2 . 108.9
N1A C4A C3A . 103.36(9)
N1A C4A H4A1 . 111.1
C3A C4A H4A1 . 111.1
N1A C4A H4A2 . 111.1
C3A C4A H4A2 . 111.1
H4A1 C4A H4A2 . 109.1
N1A C5A C6A . 112.54(8)
N1A C5A H5A1 . 109.1
C6A C5A H5A1 . 109.1
N1A C5A H5A2 . 109.1
C6A C5A H5A2 . 109.1
H5A1 C5A H5A2 . 107.8
C7A C6A C5A . 176.79(11)
C6A C7A C8A . 175.84(11)
C9A C8A C13A . 118.34(10)
C9A C8A C7A . 119.38(10)
C13A C8A C7A . 122.28(10)
C10A C9A C8A . 120.86(10)
C10A C9A H9A . 119.6
C8A C9A H9A . 119.6
C9A C10A C11A . 121.62(10)
C9A C10A H10A . 119.2
C11A C10A H10A . 119.2
C10A C11A C12A . 116.84(10)
C10A C11A C11A 2_566 121.06(12)
C12A C11A C11A 2_566 122.10(12)
C13A C12A C11A . 121.94(10)
C13A C12A H12A . 119.0
C11A C12A H12A . 119.0
C12A C13A C8A . 120.35(10)
C12A C13A H13A . 119.8
C8A C13A H13A . 119.8
C5B N1B C1B . 114.00(9)
C5B N1B C4B . 114.41(9)
C1B N1B C4B . 104.43(9)
N1B C1B C2B . 102.86(9)
N1B C1B H1B1 . 111.2
C2B C1B H1B1 . 111.2
N1B C1B H1B2 . 111.2
C2B C1B H1B2 . 111.2
H1B1 C1B H1B2 . 109.1
C1B C2B C3B . 104.18(9)
C1B C2B H2B1 . 110.9
C3B C2B H2B1 . 110.9
C1B C2B H2B2 . 110.9
C3B C2B H2B2 . 110.9
H2B1 C2B H2B2 . 108.9
C4B C3B C2B . 104.86(9)
C4B C3B H3B1 . 110.8
C2B C3B H3B1 . 110.8
C4B C3B H3B2 . 110.8
C2B C3B H3B2 . 110.8
H3B1 C3B H3B2 . 108.9
N1B C4B C3B . 103.67(9)
N1B C4B H4B1 . 111.0
C3B C4B H4B1 . 111.0
N1B C4B H4B2 . 111.0
C3B C4B H4B2 . 111.0
H4B1 C4B H4B2 . 109.0
N1B C5B C6B . 115.14(9)
N1B C5B H5B1 . 108.5
C6B C5B H5B1 . 108.5
N1B C5B H5B2 . 108.5
C6B C5B H5B2 . 108.5
H5B1 C5B H5B2 . 107.5
C7B C6B C5B . 177.04(11)
C6B C7B C8B . 177.29(11)
C9B C8B C13B . 118.07(10)
C9B C8B C7B . 120.32(10)
C13B C8B C7B . 121.61(10)
C10B C9B C8B . 120.86(10)
C10B C9B H9B . 119.6
C8B C9B H9B . 119.6
C9B C10B C11B . 121.74(10)
C9B C10B H10B . 119.1
C11B C10B H10B . 119.1
C10B C11B C12B . 116.87(10)
C10B C11B C11B 2_576 121.34(12)
C12B C11B C11B 2_576 121.79(11)
C13B C12B C11B . 121.76(10)
C13B C12B H12B . 119.1
C11B C12B H12B . 119.1
C12B C13B C8B . 120.68(10)
C12B C13B H13B . 119.7
C8B C13B H13B . 119.7

loop_
_geom_bond_atom_site_label_1
_geom_bond_atom_site_label_2
_geom_bond_site_symmetry_2
_geom_bond_distance
N1A C4A . 1.4609(13)
N1A C5A . 1.4612(13)
N1A C1A . 1.4637(14)
C1A C2A . 1.5264(15)
C1A H1A1 . 0.9900
C1A H1A2 . 0.9900
C2A C3A . 1.5442(16)
C2A H2A1 . 0.9900
C2A H2A2 . 0.9900
C3A C4A . 1.5283(15)
C3A H3A1 . 0.9900
C3A H3A2 . 0.9900
C4A H4A1 . 0.9900
C4A H4A2 . 0.9900
C5A C6A . 1.4667(15)
C5A H5A1 . 0.9900
C5A H5A2 . 0.9900
C6A C7A . 1.2012(16)
C7A C8A . 1.4369(15)
C8A C9A . 1.3976(15)
C8A C13A . 1.3986(16)
C9A C10A . 1.3825(15)
C9A H9A . 0.9500
C10A C11A . 1.4017(15)
C10A H10A . 0.9500
C11A C12A . 1.4049(15)
C11A C11A 2_566 1.487(2)
C12A C13A . 1.3844(15)
C12A H12A . 0.9500
C13A H13A . 0.9500
N1B C5B . 1.4613(14)
N1B C1B . 1.4625(15)
N1B C4B . 1.4663(14)
C1B C2B . 1.5228(16)
C1B H1B1 . 0.9900
C1B H1B2 . 0.9900
C2B C3B . 1.5430(17)
C2B H2B1 . 0.9900
C2B H2B2 . 0.9900
C3B C4B . 1.5329(16)
C3B H3B1 . 0.9900
C3B H3B2 . 0.9900
C4B H4B1 . 0.9900
C4B H4B2 . 0.9900
C5B C6B . 1.4775(15)
C5B H5B1 . 0.9900
C5B H5B2 . 0.9900
C6B C7B . 1.1987(16)
C7B C8B . 1.4350(15)
C8B C9B . 1.3986(16)
C8B C13B . 1.4003(16)
C9B C10B . 1.3815(15)
C9B H9B . 0.9500
C10B C11B . 1.4023(15)
C10B H10B . 0.9500
C11B C12B . 1.4037(15)
C11B C11B 2_576 1.486(2)
C12B C13B . 1.3834(15)
C12B H12B . 0.9500
C13B H13B . 0.9500

loop_
_geom_torsion_atom_site_label_1
_geom_torsion_atom_site_label_2
_geom_torsion_atom_site_label_3
_geom_torsion_atom_site_label_4
_geom_torsion_site_symmetry_1
_geom_torsion_site_symmetry_4
_geom_torsion
C4A N1A C1A C2A . . -45.38(10)
C5A N1A C1A C2A . . -169.28(9)
N1A C1A C2A C3A . . 27.96(11)
C1A C2A C3A C4A . . -1.49(11)
C5A N1A C4A C3A . . 167.28(9)
C1A N1A C4A C3A . . 44.43(10)
C2A C3A C4A N1A . . -25.57(11)
C4A N1A C5A C6A . . 78.62(11)
C1A N1A C5A C6A . . -163.55(9)
C13A C8A C9A C10A . . 1.59(15)
C7A C8A C9A C10A . . -178.97(9)
C8A C9A C10A C11A . . 0.51(15)
C9A C10A C11A C12A . . -2.01(14)
C9A C10A C11A C11A . 2_566 178.33(10)
C10A C11A C12A C13A . . 1.47(15)
C11A C11A C12A C13A 2_566 . -178.88(11)
C11A C12A C13A C8A . . 0.58(16)
C9A C8A C13A C12A . . -2.12(15)
C7A C8A C13A C12A . . 178.46(9)
C5B N1B C1B C2B . . 170.74(9)
C4B N1B C1B C2B . . 45.18(11)
N1B C1B C2B C3B . . -30.78(12)
C1B C2B C3B C4B . . 6.22(12)
C5B N1B C4B C3B . . -166.33(9)
C1B N1B C4B C3B . . -41.02(11)
C2B C3B C4B N1B . . 20.48(12)
C1B N1B C5B C6B . . -62.66(13)
C4B N1B C5B C6B . . 57.45(13)
C13B C8B C9B C10B . . 1.28(15)
C7B C8B C9B C10B . . -177.95(9)
C8B C9B C10B C11B . . -0.73(16)
C9B C10B C11B C12B . . -0.51(15)
C9B C10B C11B C11B . 2_576 179.42(11)
C10B C11B C12B C13B . . 1.19(15)
C11B C11B C12B C13B 2_576 . -178.74(11)
C11B C12B C13B C8B . . -0.65(16)
C9B C8B C13B C12B . . -0.60(15)
C7B C8B C13B C12B . . 178.61(9)

_cod_database_fobs_code 2241138
